data_7157765
loop_
_publ_author_name
'Yin, Xinru'
'Xu, Aimin'
'Hu, Jidi'
'Bao, Ming'
'Hu, Wenhao'
'Qian, Yu'

_publ_section_title
;
 A Rh(ii)/phosphoric acid co-catalyzed three-component reaction of
 diazo-ketones with alcohols and azonaphthalenes: access to indole
 derivatives via a formal [3 + 2]-cycloaddition.
;
_journal_issue 48
_journal_name_full 'Organic &amp; biomolecular chemistry'
_journal_page_first 9805
_journal_page_last 9809
_journal_paper_doi 10.1039/d0ob02189j
_journal_volume 18
_journal_year 2020
_chemical_formula_moiety '4(C38 H25 Cl3 N2 O2), S'
_chemical_formula_sum 'C152 H108 Cl12 N8 O8 S'
_chemical_formula_weight 2631.92
_space_group_crystal_system tetragonal
_space_group_IT_number 88
_space_group_name_Hall '-I 4ad'
_space_group_name_H-M_alt 'I 41/a :2'
_atom_sites_solution_hydrogens geom
_atom_sites_solution_primary dual
_audit_block_doi 10.5517/ccdc.csd.cc23yp70
_audit_creation_date 2019-11-07
_audit_creation_method
;
Olex2 1.2
(compiled 2018.05.29 svn.r3508 for OlexSys, GUI svn.r5506)
;
_audit_update_record
;
2019-11-11 deposited with the CCDC.	2020-11-27 downloaded from the CCDC.
;
_cell_angle_alpha 90
_cell_angle_beta 90
_cell_angle_gamma 90
_cell_formula_units_Z 4
_cell_length_a 26.67440(10)
_cell_length_b 26.67440(10)
_cell_length_c 18.17960(10)
_cell_measurement_reflns_used 49236
_cell_measurement_temperature 100.00(10)
_cell_measurement_theta_max 76.7780
_cell_measurement_theta_min 2.9310
_cell_volume 12935.21(10)
_computing_cell_refinement 'CrysAlisPro 1.171.40.54a (Rigaku OD, 2019)'
_computing_data_collection 'CrysAlisPro 1.171.40.54a (Rigaku OD, 2019)'
_computing_data_reduction 'CrysAlisPro 1.171.40.54a (Rigaku OD, 2019)'
_computing_molecular_graphics 'Olex2 (Dolomanov et al., 2009)'
_computing_publication_material 'Olex2 (Dolomanov et al., 2009)'
_computing_structure_refinement 'ShelXL (Sheldrick, 2015)'
_computing_structure_solution 'ShelXT (Sheldrick, 2015)'
_diffrn_ambient_environment N~2~
_diffrn_ambient_temperature 100.00(10)
_diffrn_detector 'CCD plate'
_diffrn_detector_area_resol_mean 10.0000
_diffrn_detector_type HyPix
_diffrn_measured_fraction_theta_full 1.000
_diffrn_measured_fraction_theta_max 0.987
_diffrn_measurement_details
;
List of Runs (angles in degrees, time in seconds):

  # Type    Start    End  Width  t~exp~   \w     \q     \k     \f   Frames
#--------------------------------------------------------------------------
  1  \w    -65.00   2.00   0.50    0.40    --  -46.37  69.00 -58.00  134
  2  \w   -114.00 -40.00   0.50    1.50    -- -100.00  53.00 112.00  148
  3  \w     63.00  89.00   0.50    1.50    --  105.44-119.00  96.00   52
  4  \w   -117.00 -77.00   0.50    0.40    --  -46.37-125.00 -60.00   80
  5  \w    -99.00 -71.00   0.50    0.40    --  -46.37-125.00-120.00   56
  6  \w   -100.00 -28.00   0.50    1.50    -- -100.00  45.00 -60.00  144
  7  \w    107.00 176.00   0.50    1.50    --  105.44  45.00-120.00  138
  8  \w     35.00  88.00   0.50    1.50    --  105.44 -94.00 150.00  106
  9  \w   -151.00-126.00   0.50    2.00    -- -100.00 -68.00 168.00   50
 10  \w   -115.00 -74.00   0.50    1.00    --  -46.37-125.00 150.00   82
 11  \w   -116.00 -31.00   0.50    1.00    --  -46.37 -57.00-150.00  170
 12  \w     47.00  76.00   0.50    1.00    --   46.37  57.00 150.00   58
 13  \w   -121.00 -82.00   0.50    2.00    -- -100.00 -61.00-129.12   78
 14  \w   -171.00-119.00   0.50    2.00    -- -100.00 -71.00-139.63  104
 15  \w   -109.00 -83.00   0.50    2.00    -- -100.00 -54.00-158.29   52
 16  \w   -160.00-134.00   0.50    2.00    -- -100.00 -71.00-120.64   52
 17  \w   -104.00 -79.00   0.50    2.00    -- -100.00 -71.00-120.64   50
 18  \w     64.00 131.00   0.50    2.00    --  107.00 -77.00-150.00  134
 19  \w     90.00 151.00   0.50    2.00    --  107.00  61.00  60.00  122
 20  \w    104.00 170.00   0.50    2.00    --  107.00  61.00 120.00  132
 21  \w     86.00 123.00   0.50    2.00    --  107.00 -61.00 -90.00   74
 22  \w     84.00 128.00   0.50    2.00    --  107.00  77.00-150.00   88
 23  \w     41.00  67.00   0.50    2.00    --  107.00 -94.00-180.00   52
 24  \w    151.00 177.00   0.50    2.00    --  107.00  30.00-180.00   52
 25  \w     92.00 143.00   0.50    2.00    --  107.00  30.00-180.00  102
 26  \w     38.00  70.00   0.50    2.00    --  107.00 -61.00 -90.00   64
 27  \w   -118.00 -23.00   0.50    1.00    --  -46.37 -77.00  90.00  190
 28  \w   -118.00 -30.00   0.50    1.00    --  -46.37 -57.00 -90.00  176
 29  \w   -118.00 -31.00   0.50    1.00    --  -46.37 -53.00 -31.00  174
 30  \w   -108.00 -83.00   0.50    1.00    --  -46.37-157.00 -58.00   50
;
_diffrn_measurement_device 'four-circle diffractometer'
_diffrn_measurement_device_type 'XtaLAB Synergy R, DW system, HyPix'
_diffrn_measurement_method '\w scans'
_diffrn_orient_matrix_type 'CrysAlisPro convention (1999,Acta A55,543-557)'
_diffrn_orient_matrix_UB_11 -0.0255851000
_diffrn_orient_matrix_UB_12 0.0434056000
_diffrn_orient_matrix_UB_13 -0.0415274000
_diffrn_orient_matrix_UB_21 -0.0368529000
_diffrn_orient_matrix_UB_22 -0.0374039000
_diffrn_orient_matrix_UB_23 -0.0352717000
_diffrn_orient_matrix_UB_31 -0.0364063000
_diffrn_orient_matrix_UB_32 0.0074024000
_diffrn_orient_matrix_UB_33 0.0648220000
_diffrn_radiation_monochromator mirror
_diffrn_radiation_probe x-ray
_diffrn_radiation_type CuK\a
_diffrn_radiation_wavelength 1.54184
_diffrn_reflns_av_R_equivalents 0.0295
_diffrn_reflns_av_unetI/netI 0.0115
_diffrn_reflns_Laue_measured_fraction_full 1.000
_diffrn_reflns_Laue_measured_fraction_max 0.987
_diffrn_reflns_limit_h_max 33
_diffrn_reflns_limit_h_min -33
_diffrn_reflns_limit_k_max 33
_diffrn_reflns_limit_k_min -31
_diffrn_reflns_limit_l_max 22
_diffrn_reflns_limit_l_min -22
_diffrn_reflns_number 65355
_diffrn_reflns_point_group_measured_fraction_full 1.000
_diffrn_reflns_point_group_measured_fraction_max 0.987
_diffrn_reflns_theta_full 67.684
_diffrn_reflns_theta_max 77.023
_diffrn_reflns_theta_min 2.942
_diffrn_source 'Rotating-anode X-ray tube'
_diffrn_source_type 'Rigaku (Cu) X-ray Source'
_exptl_absorpt_coefficient_mu 3.012
_exptl_absorpt_correction_T_max 1.00000
_exptl_absorpt_correction_T_min 0.77081
_exptl_absorpt_correction_type multi-scan
_exptl_absorpt_process_details
;
CrysAlisPro 1.171.40.54a (Rigaku Oxford Diffraction, 2019)
Empirical absorption correction using spherical harmonics,
 implemented in SCALE3 ABSPACK scaling algorithm.
;
_exptl_crystal_colour yellow
_exptl_crystal_colour_primary yellow
_exptl_crystal_density_diffrn 1.351
_exptl_crystal_description block
_exptl_crystal_F_000 5440
_exptl_crystal_size_max 0.3
_exptl_crystal_size_mid 0.2
_exptl_crystal_size_min 0.2
_refine_diff_density_max 1.607
_refine_diff_density_min -0.678
_refine_diff_density_rms 0.082
_refine_ls_extinction_method none
_refine_ls_goodness_of_fit_ref 1.061
_refine_ls_hydrogen_treatment constr
_refine_ls_matrix_type full
_refine_ls_number_parameters 418
_refine_ls_number_reflns 6752
_refine_ls_number_restraints 0
_refine_ls_restrained_S_all 1.061
_refine_ls_R_factor_all 0.0779
_refine_ls_R_factor_gt 0.0770
_refine_ls_shift/su_max 0.001
_refine_ls_shift/su_mean 0.000
_refine_ls_structure_factor_coef Fsqd
_refine_ls_weighting_details 'w=1/[\s^2^(Fo^2^)+(0.0884P)^2^+58.7554P] where P=(Fo^2^+2Fc^2^)/3'
_refine_ls_weighting_scheme calc
_refine_ls_wR_factor_gt 0.1983
_refine_ls_wR_factor_ref 0.1989
_reflns_Friedel_coverage 0.000
_reflns_number_gt 6576
_reflns_number_total 6752
_reflns_threshold_expression 'I > 2\s(I)'
_cod_data_source_file d0ob02189j2.cif
_cod_data_source_block yinxr_191104
_cod_depositor_comments 'Adding full bibliography for 7157764--7157766.cif.'
_cod_original_cell_volume 12935.22(12)
_cod_original_sg_symbol_H-M 'I 41/a'
_cod_database_code 7157765
_shelx_shelxl_version_number 2018/3
_chemical_oxdiff_formula CHNOS
_shelx_space_group_comment
;
The symmetry employed for this shelxl refinement is uniquely defined
by the following loop, which should always be used as a source of
symmetry information in preference to the above space-group names.
They are only intended as comments.
;
_shelx_estimated_absorpt_t_max 0.584
_shelx_estimated_absorpt_t_min 0.465
_diffrn_oxdiff_digest_frames
;
01b9d4ded89acc49e21c7901af7c5e9ced00858cc1e
;
_reflns_odcompleteness_completeness 100.00
_reflns_odcompleteness_iscentric 1
_reflns_odcompleteness_theta 66.97
_olex2_refinement_description
;
1. Fixed Uiso
 At 1.2 times of:
  All C(H) groups, All N(H) groups
2. Others
 Sof(Cl2A)=1-FVAR(1)
 Sof(Cl2)=FVAR(1)
3.a Ternary CH refined with riding coordinates:
 C00I(H00I)
3.b Aromatic/amide H refined with riding coordinates:
 N008(H008), C00D(H00D), C00H(H00H), C00K(H00K), C00N(H00N), C00O(H00O),
 C00R(H00R), C00S(H00S), C00T(H00T), C00U(H00U), C00W(H00W), C00X(H00X),
 C00Y(H00Y), C00Z(H00Z), C010(H010), C011(H011), C013(H013), C014(H014),
 C015(H015), C016(H016), C017(H017), C018(H018), C019(H019), C01A(H01A)
;
_olex2_submission_special_instructions 'No special instructions were received'
_oxdiff_exptl_absorpt_empirical_details
;
Empirical correction (ABSPACK) includes:
- Absorption correction using spherical harmonics
- Frame scaling
;
_oxdiff_exptl_absorpt_empirical_full_max 1.281
_oxdiff_exptl_absorpt_empirical_full_min 0.857

loop_
_space_group_symop_operation_xyz
'x, y, z'
'-x+1/2, -y, z+1/2'
'-y+3/4, x+1/4, z+1/4'
'y+3/4, -x+3/4, z+3/4'
'x+1/2, y+1/2, z+1/2'
'-x+1, -y+1/2, z+1'
'-y+5/4, x+3/4, z+3/4'
'y+5/4, -x+5/4, z+5/4'
'-x, -y, -z'
'x-1/2, y, -z-1/2'
'y-3/4, -x-1/4, -z-1/4'
'-y-3/4, x-3/4, -z-3/4'
'-x+1/2, -y+1/2, -z+1/2'
'x, y+1/2, -z'
'y-1/4, -x+1/4, -z+1/4'
'-y-1/4, x-1/4, -z-1/4'

loop_
_atom_site_label
_atom_site_type_symbol
_atom_site_fract_x
_atom_site_fract_y
_atom_site_fract_z
_atom_site_U_iso_or_equiv
_atom_site_adp_type
_atom_site_occupancy
_atom_site_site_symmetry_order
_atom_site_calc_flag
_atom_site_refinement_flags_posn
_atom_site_refinement_flags_adp
_atom_site_refinement_flags_occupancy
_atom_site_disorder_assembly
_atom_site_disorder_group
Cl00 Cl 0.87641(3) 0.55379(3) 0.51164(4) 0.0406(2) Uani 1 1 d . . . . .
Cl1 Cl 0.73540(4) 0.41300(3) 0.55754(5) 0.0542(3) Uani 1 1 d . . . . .
Cl2 Cl 0.92478(19) 0.36630(12) 0.6084(2) 0.0625(13) Uani 0.734(12) 1 d . . . A 1
S004 S 1.000000 0.250000 0.625000 0.0960(10) Uani 1 4 d S T P . .
O005 O 0.61148(7) 0.61681(7) 0.43715(11) 0.0254(4) Uani 1 1 d . . . . .
O006 O 0.75881(8) 0.52003(8) 0.44647(11) 0.0310(5) Uani 1 1 d . . . . .
N007 N 0.71756(9) 0.58283(8) 0.54562(13) 0.0262(5) Uani 1 1 d . . . . .
N008 N 0.75171(9) 0.54577(9) 0.56473(13) 0.0272(5) Uani 1 1 d . . . . .
H008 H 0.760642 0.541632 0.609780 0.033 Uiso 1 1 calc R . . . .
C009 C 0.65698(10) 0.61172(10) 0.47221(15) 0.0245(5) Uani 1 1 d . . . . .
C00A C 0.69693(10) 0.64783(10) 0.47244(14) 0.0238(5) Uani 1 1 d . . . . .
C00B C 0.67031(10) 0.57192(10) 0.51531(15) 0.0252(5) Uani 1 1 d . . . . .
C00C C 0.73442(11) 0.62797(10) 0.51667(15) 0.0257(6) Uani 1 1 d . . . . .
C00D C 0.67060(11) 0.71753(10) 0.38751(16) 0.0278(6) Uani 1 1 d . . . . .
H00D H 0.640099 0.701920 0.378040 0.033 Uiso 1 1 calc R . . . .
C00E C 0.77066(11) 0.51624(10) 0.51075(16) 0.0270(6) Uani 1 1 d . . . . .
C00F C 0.70502(11) 0.69522(10) 0.43673(15) 0.0254(6) Uani 1 1 d . . . . .
C00G C 0.75173(12) 0.71934(11) 0.44991(17) 0.0308(6) Uani 1 1 d . . . . .
C00H C 0.78073(11) 0.65192(12) 0.52965(18) 0.0324(6) Uani 1 1 d . . . . .
H00H H 0.805111 0.637374 0.559343 0.039 Uiso 1 1 calc R . . . .
C00I C 0.57724(11) 0.65028(11) 0.47564(16) 0.0297(6) Uani 1 1 d . . . . .
H00I H 0.594693 0.682077 0.484220 0.036 Uiso 1 1 calc R . . . .
C00J C 0.80994(13) 0.47978(12) 0.53634(16) 0.0333(7) Uani 1 1 d . . . . .
C00K C 0.68199(12) 0.76235(11) 0.35341(17) 0.0329(6) Uani 1 1 d . . . . .
H00K H 0.659134 0.776636 0.320953 0.039 Uiso 1 1 calc R . . . .
C00L C 0.56283(11) 0.62875(12) 0.54941(17) 0.0319(6) Uani 1 1 d . . . . .
C00M C 0.64372(12) 0.52534(11) 0.53399(18) 0.0324(6) Uani 1 1 d . . . . .
C00N C 0.78825(12) 0.69702(13) 0.49706(19) 0.0383(7) Uani 1 1 d . . . . .
H00N H 0.818151 0.713958 0.505691 0.046 Uiso 1 1 calc R . . . .
C00O C 0.76149(13) 0.76542(12) 0.41432(19) 0.0377(7) Uani 1 1 d . . . . .
H00O H 0.791676 0.781789 0.423151 0.045 Uiso 1 1 calc R . . . .
C00P C 0.86017(13) 0.49332(13) 0.53725(17) 0.0387(7) Uani 1 1 d . . . . .
C00Q C 0.53376(12) 0.66033(13) 0.42399(18) 0.0365(7) Uani 1 1 d . . . . .
C00R C 0.53209(12) 0.58727(14) 0.5556(2) 0.0395(7) Uani 1 1 d . . . . .
H00R H 0.518274 0.573174 0.513460 0.047 Uiso 1 1 calc R . . . .
C00S C 0.72757(13) 0.78646(12) 0.36722(18) 0.0376(7) Uani 1 1 d . . . . .
H00S H 0.734792 0.816799 0.344361 0.045 Uiso 1 1 calc R . . . .
C00T C 0.61892(13) 0.49861(12) 0.4793(2) 0.0406(8) Uani 1 1 d . . . . .
H00T H 0.619733 0.509479 0.430749 0.049 Uiso 1 1 calc R . . . .
C00U C 0.64229(14) 0.50810(14) 0.6065(2) 0.0445(8) Uani 1 1 d . . . . .
H00U H 0.659311 0.525566 0.643104 0.053 Uiso 1 1 calc R . . . .
C00V C 0.79758(16) 0.43105(13) 0.55685(19) 0.0443(9) Uani 1 1 d . . . . .
C00W C 0.89755(16) 0.45988(17) 0.5574(2) 0.0542(11) Uani 1 1 d . . . . .
H00W H 0.931109 0.469339 0.557586 0.065 Uiso 1 1 calc R . . . .
C00X C 0.52150(13) 0.56630(16) 0.6237(2) 0.0491(9) Uani 1 1 d . . . . .
H00X H 0.500093 0.538877 0.627117 0.059 Uiso 1 1 calc R . . . .
C00Y C 0.45342(14) 0.69738(15) 0.3998(3) 0.0531(10) Uani 1 1 d . . . . .
H00Y H 0.424676 0.712640 0.418121 0.064 Uiso 1 1 calc R . . . .
C00Z C 0.58361(16) 0.64810(17) 0.6130(2) 0.0533(10) Uani 1 1 d . . . . .
H00Z H 0.604210 0.676164 0.610193 0.064 Uiso 1 1 calc R . . . .
C010 C 0.49186(14) 0.68414(16) 0.4481(3) 0.0537(10) Uani 1 1 d . . . . .
H010 H 0.488718 0.691779 0.497777 0.064 Uiso 1 1 calc R . . . .
C011 C 0.8342(2) 0.39669(15) 0.5773(2) 0.0612(13) Uani 1 1 d . . . . .
H011 H 0.825634 0.364162 0.590732 0.073 Uiso 1 1 calc R . . . .
C012 C 0.8830(2) 0.41182(16) 0.5772(2) 0.0661(15) Uani 1 1 d . . . . .
C013 C 0.54258(16) 0.5860(2) 0.6857(2) 0.0613(12) Uani 1 1 d . . . . .
H013 H 0.535389 0.571963 0.731370 0.074 Uiso 1 1 calc R . . . .
C014 C 0.59281(18) 0.45526(15) 0.4985(3) 0.0613(12) Uani 1 1 d . . . . .
H014 H 0.576572 0.436885 0.462151 0.074 Uiso 1 1 calc R . . . .
C015 C 0.54045(16) 0.65607(15) 0.3485(2) 0.0496(9) Uani 1 1 d . . . . .
H015 H 0.570529 0.643908 0.329750 0.060 Uiso 1 1 calc R . . . .
C016 C 0.61582(18) 0.46533(17) 0.6244(3) 0.0638(13) Uani 1 1 d . . . . .
H016 H 0.615095 0.454317 0.672883 0.077 Uiso 1 1 calc R . . . .
C017 C 0.57417(19) 0.6262(2) 0.6812(2) 0.0674(14) Uani 1 1 d . . . . .
H017 H 0.589292 0.638837 0.723357 0.081 Uiso 1 1 calc R . . . .
C018 C 0.59067(19) 0.43899(17) 0.5715(3) 0.0702(15) Uani 1 1 d . . . . .
H018 H 0.572341 0.410573 0.583933 0.084 Uiso 1 1 calc R . . . .
C019 C 0.45703(18) 0.6887(2) 0.3294(3) 0.0743(15) Uani 1 1 d . . . . .
H019 H 0.429957 0.694960 0.298449 0.089 Uiso 1 1 calc R . . . .
C01A C 0.50188(18) 0.67011(18) 0.3008(3) 0.0606(11) Uani 1 1 d . . . . .
H01A H 0.506063 0.667046 0.250178 0.073 Uiso 1 1 calc R . . . .
Cl2A Cl 0.9450(3) 0.3793(2) 0.5792(6) 0.049(2) Uani 0.266(12) 1 d . . . A 2

loop_
_atom_site_aniso_label
_atom_site_aniso_U_11
_atom_site_aniso_U_22
_atom_site_aniso_U_33
_atom_site_aniso_U_23
_atom_site_aniso_U_13
_atom_site_aniso_U_12
Cl00 0.0291(4) 0.0542(5) 0.0384(4) -0.0050(3) -0.0050(3) 0.0021(3)
Cl1 0.0879(7) 0.0279(4) 0.0467(5) 0.0055(3) -0.0026(5) -0.0109(4)
Cl2 0.092(2) 0.0499(11) 0.0454(14) -0.0074(10) -0.0227(15) 0.0416(14)
S004 0.1142(16) 0.1142(16) 0.0596(16) 0.000 0.000 0.000
O005 0.0250(9) 0.0258(9) 0.0253(9) 0.0000(7) -0.0008(7) 0.0020(7)
O006 0.0345(11) 0.0342(11) 0.0244(10) 0.0001(8) -0.0058(8) -0.0003(8)
N007 0.0296(12) 0.0206(11) 0.0284(12) 0.0044(9) -0.0021(9) -0.0005(9)
N008 0.0332(12) 0.0247(11) 0.0237(11) 0.0035(9) -0.0038(9) 0.0026(9)
C009 0.0266(13) 0.0247(13) 0.0222(13) 0.0003(10) 0.0015(10) 0.0005(10)
C00A 0.0284(13) 0.0237(13) 0.0195(12) -0.0002(10) 0.0037(10) 0.0012(10)
C00B 0.0279(13) 0.0243(13) 0.0235(13) 0.0007(10) 0.0005(10) -0.0010(10)
C00C 0.0294(14) 0.0236(13) 0.0239(13) 0.0028(10) 0.0027(11) -0.0019(10)
C00D 0.0311(14) 0.0245(13) 0.0279(14) 0.0023(11) 0.0060(11) 0.0036(11)
C00E 0.0309(14) 0.0238(13) 0.0265(14) 0.0032(10) -0.0019(11) -0.0033(11)
C00F 0.0315(14) 0.0221(12) 0.0225(13) -0.0012(10) 0.0052(11) 0.0009(10)
C00G 0.0351(15) 0.0257(14) 0.0315(15) 0.0025(11) 0.0023(12) -0.0046(11)
C00H 0.0284(14) 0.0346(15) 0.0343(15) 0.0067(12) -0.0037(12) -0.0022(12)
C00I 0.0301(14) 0.0292(14) 0.0299(14) -0.0007(11) 0.0042(12) 0.0009(11)
C00J 0.0460(18) 0.0307(15) 0.0230(13) -0.0027(11) -0.0060(12) 0.0097(13)
C00K 0.0415(16) 0.0267(14) 0.0305(15) 0.0064(12) 0.0066(13) 0.0054(12)
C00L 0.0244(13) 0.0405(16) 0.0307(15) 0.0018(12) 0.0037(11) -0.0007(12)
C00M 0.0350(15) 0.0251(14) 0.0370(16) 0.0069(12) -0.0070(13) -0.0045(12)
C00N 0.0323(16) 0.0402(17) 0.0423(18) 0.0092(14) -0.0037(13) -0.0114(13)
C00O 0.0440(18) 0.0295(15) 0.0396(17) 0.0054(13) 0.0008(14) -0.0116(13)
C00P 0.0462(18) 0.0442(18) 0.0257(15) -0.0084(13) -0.0087(13) 0.0159(15)
C00Q 0.0345(16) 0.0403(17) 0.0347(16) 0.0044(13) 0.0022(13) 0.0095(13)
C00R 0.0327(16) 0.0467(19) 0.0390(18) 0.0076(14) -0.0029(13) -0.0036(14)
C00S 0.0505(19) 0.0246(14) 0.0377(17) 0.0061(12) 0.0097(14) -0.0039(13)
C00T 0.0460(19) 0.0278(15) 0.048(2) 0.0049(13) -0.0159(15) -0.0045(13)
C00U 0.0456(19) 0.0441(19) 0.0437(19) 0.0191(15) -0.0123(15) -0.0176(15)
C00V 0.073(2) 0.0289(16) 0.0312(16) -0.0032(13) -0.0089(16) 0.0109(16)
C00W 0.056(2) 0.066(3) 0.0400(19) -0.0238(18) -0.0217(17) 0.033(2)
C00X 0.0337(17) 0.067(2) 0.047(2) 0.0190(18) 0.0013(15) -0.0122(16)
C00Y 0.0309(17) 0.045(2) 0.084(3) 0.005(2) -0.0009(18) 0.0092(15)
C00Z 0.054(2) 0.071(3) 0.0353(18) -0.0089(18) 0.0098(16) -0.026(2)
C010 0.0380(19) 0.055(2) 0.068(3) -0.013(2) -0.0091(18) 0.0123(17)
C011 0.110(4) 0.0334(18) 0.040(2) -0.0061(15) -0.025(2) 0.025(2)
C012 0.098(4) 0.050(2) 0.050(2) -0.0227(19) -0.038(2) 0.046(2)
C013 0.047(2) 0.103(4) 0.0344(19) 0.016(2) 0.0074(16) -0.018(2)
C014 0.068(3) 0.0365(19) 0.079(3) 0.0102(19) -0.037(2) -0.0186(18)
C015 0.049(2) 0.046(2) 0.053(2) 0.0013(17) -0.0053(17) 0.0093(16)
C016 0.068(3) 0.058(2) 0.065(3) 0.035(2) -0.024(2) -0.030(2)
C017 0.071(3) 0.099(4) 0.0317(19) -0.004(2) 0.0056(19) -0.033(3)
C018 0.076(3) 0.046(2) 0.089(3) 0.031(2) -0.031(3) -0.030(2)
C019 0.057(3) 0.104(4) 0.062(3) 0.004(3) -0.018(2) 0.037(3)
C01A 0.063(3) 0.061(3) 0.057(3) 0.004(2) -0.011(2) 0.009(2)
Cl2A 0.061(3) 0.039(2) 0.048(4) 0.000(2) -0.004(3) 0.025(2)

loop_
_atom_type_symbol
_atom_type_description
_atom_type_scat_dispersion_real
_atom_type_scat_dispersion_imag
_atom_type_scat_source
C C 0.0181 0.0091 'International Tables Vol C Tables 4.2.6.8 and 6.1.1.4'
H H 0.0000 0.0000 'International Tables Vol C Tables 4.2.6.8 and 6.1.1.4'
Cl Cl 0.3639 0.7018 'International Tables Vol C Tables 4.2.6.8 and 6.1.1.4'
N N 0.0311 0.0180 'International Tables Vol C Tables 4.2.6.8 and 6.1.1.4'
O O 0.0492 0.0322 'International Tables Vol C Tables 4.2.6.8 and 6.1.1.4'
S S 0.3331 0.5567 'International Tables Vol C Tables 4.2.6.8 and 6.1.1.4'

loop_
_geom_angle_atom_site_label_1
_geom_angle_atom_site_label_2
_geom_angle_atom_site_label_3
_geom_angle
_geom_angle_site_symmetry_1
_geom_angle_site_symmetry_3
_geom_angle_publ_flag
C009 O005 C00I 113.0(2) . . ?
N008 N007 C00B 122.6(2) . . ?
N008 N007 C00C 120.0(2) . . ?
C00C N007 C00B 108.7(2) . . ?
N007 N008 H008 120.8 . . ?
C00E N008 N007 118.5(2) . . ?
C00E N008 H008 120.8 . . ?
O005 C009 C00A 126.1(2) . . ?
C00B C009 O005 124.8(2) . . ?
C00B C009 C00A 109.0(2) . . ?
C009 C00A C00F 134.4(3) . . ?
C00C C00A C009 106.3(2) . . ?
C00C C00A C00F 119.3(3) . . ?
N007 C00B C00M 121.1(2) . . ?
C009 C00B N007 107.3(2) . . ?
C009 C00B C00M 131.6(3) . . ?
N007 C00C C00H 127.8(3) . . ?
C00A C00C N007 108.5(2) . . ?
C00A C00C C00H 123.7(3) . . ?
C00F C00D H00D 119.8 . . ?
C00K C00D H00D 119.8 . . ?
C00K C00D C00F 120.4(3) . . ?
O006 C00E N008 123.4(3) . . ?
O006 C00E C00J 122.2(3) . . ?
N008 C00E C00J 114.3(2) . . ?
C00D C00F C00A 124.0(3) . . ?
C00D C00F C00G 119.0(3) . . ?
C00G C00F C00A 116.9(3) . . ?
C00F C00G C00N 120.7(3) . . ?
C00O C00G C00F 118.5(3) . . ?
C00O C00G C00N 120.8(3) . . ?
C00C C00H H00H 121.4 . . ?
C00N C00H C00C 117.3(3) . . ?
C00N C00H H00H 121.4 . . ?
O005 C00I H00I 108.0 . . ?
O005 C00I C00L 110.7(2) . . ?
O005 C00I C00Q 106.9(2) . . ?
C00L C00I H00I 108.0 . . ?
C00L C00I C00Q 115.0(3) . . ?
C00Q C00I H00I 108.0 . . ?
C00P C00J C00E 120.5(3) . . ?
C00P C00J C00V 117.9(3) . . ?
C00V C00J C00E 121.5(3) . . ?
C00D C00K H00K 119.7 . . ?
C00D C00K C00S 120.6(3) . . ?
C00S C00K H00K 119.7 . . ?
C00R C00L C00I 121.9(3) . . ?
C00Z C00L C00I 119.9(3) . . ?
C00Z C00L C00R 118.0(3) . . ?
C00T C00M C00B 119.9(3) . . ?
C00T C00M C00U 119.5(3) . . ?
C00U C00M C00B 120.6(3) . . ?
C00G C00N H00N 119.0 . . ?
C00H C00N C00G 122.1(3) . . ?
C00H C00N H00N 119.0 . . ?
C00G C00O H00O 119.3 . . ?
C00S C00O C00G 121.5(3) . . ?
C00S C00O H00O 119.3 . . ?
C00J C00P Cl00 118.7(2) . . ?
C00W C00P Cl00 119.3(3) . . ?
C00W C00P C00J 122.0(4) . . ?
C010 C00Q C00I 120.8(3) . . ?
C010 C00Q C015 117.6(3) . . ?
C015 C00Q C00I 120.0(3) . . ?
C00L C00R H00R 119.4 . . ?
C00L C00R C00X 121.1(3) . . ?
C00X C00R H00R 119.4 . . ?
C00K C00S H00S 120.0 . . ?
C00O C00S C00K 120.0(3) . . ?
C00O C00S H00S 120.0 . . ?
C00M C00T H00T 120.5 . . ?
C00M C00T C014 119.0(4) . . ?
C014 C00T H00T 120.5 . . ?
C00M C00U H00U 119.8 . . ?
C016 C00U C00M 120.5(4) . . ?
C016 C00U H00U 119.8 . . ?
C00J C00V Cl1 119.3(3) . . ?
C011 C00V Cl1 119.3(3) . . ?
C011 C00V C00J 121.4(4) . . ?
C00P C00W H00W 121.2 . . ?
C012 C00W C00P 117.5(4) . . ?
C012 C00W H00W 121.2 . . ?
C00R C00X H00X 120.1 . . ?
C013 C00X C00R 119.9(4) . . ?
C013 C00X H00X 120.1 . . ?
C010 C00Y H00Y 119.4 . . ?
C019 C00Y H00Y 119.4 . . ?
C019 C00Y C010 121.2(4) . . ?
C00L C00Z H00Z 119.5 . . ?
C00L C00Z C017 121.0(4) . . ?
C017 C00Z H00Z 119.5 . . ?
C00Q C010 C00Y 121.3(4) . . ?
C00Q C010 H010 119.3 . . ?
C00Y C010 H010 119.3 . . ?
C00V C011 H011 120.8 . . ?
C012 C011 C00V 118.4(4) . . ?
C012 C011 H011 120.8 . . ?
C00W C012 Cl2 123.4(5) . . ?
C00W C012 Cl2A 100.8(5) . . ?
C011 C012 Cl2 113.8(4) . . ?
C011 C012 C00W 122.7(4) . . ?
C011 C012 Cl2A 135.0(4) . . ?
C00X C013 H013 119.8 . . ?
C00X C013 C017 120.4(4) . . ?
C017 C013 H013 119.8 . . ?
C00T C014 H014 119.5 . . ?
C00T C014 C018 121.0(4) . . ?
C018 C014 H014 119.5 . . ?
C00Q C015 H015 120.1 . . ?
C00Q C015 C01A 119.8(4) . . ?
C01A C015 H015 120.1 . . ?
C00U C016 H016 119.6 . . ?
C018 C016 C00U 120.7(4) . . ?
C018 C016 H016 119.6 . . ?
C00Z C017 H017 120.2 . . ?
C013 C017 C00Z 119.6(4) . . ?
C013 C017 H017 120.2 . . ?
C014 C018 H018 120.4 . . ?
C016 C018 C014 119.2(4) . . ?
C016 C018 H018 120.4 . . ?
C00Y C019 H019 120.3 . . ?
C00Y C019 C01A 119.5(4) . . ?
C01A C019 H019 120.3 . . ?
C015 C01A H01A 120.2 . . ?
C019 C01A C015 119.7(4) . . ?
C019 C01A H01A 120.2 . . ?

loop_
_geom_bond_atom_site_label_1
_geom_bond_atom_site_label_2
_geom_bond_distance
_geom_bond_site_symmetry_2
_geom_bond_publ_flag
Cl00 C00P 1.734(4) . ?
Cl1 C00V 1.727(5) . ?
Cl2 C012 1.742(4) . ?
O005 C009 1.378(3) . ?
O005 C00I 1.456(3) . ?
O006 C00E 1.215(4) . ?
N007 N008 1.389(3) . ?
N007 C00B 1.406(4) . ?
N007 C00C 1.389(3) . ?
N008 H008 0.8600 . ?
N008 C00E 1.356(4) . ?
C009 C00A 1.436(4) . ?
C009 C00B 1.367(4) . ?
C00A C00C 1.388(4) . ?
C00A C00F 1.437(4) . ?
C00B C00M 1.470(4) . ?
C00C C00H 1.411(4) . ?
C00D H00D 0.9300 . ?
C00D C00F 1.413(4) . ?
C00D C00K 1.381(4) . ?
C00E C00J 1.503(4) . ?
C00F C00G 1.422(4) . ?
C00G C00N 1.428(5) . ?
C00G C00O 1.413(4) . ?
C00H H00H 0.9300 . ?
C00H C00N 1.356(4) . ?
C00I H00I 0.9800 . ?
C00I C00L 1.509(4) . ?
C00I C00Q 1.516(4) . ?
C00J C00P 1.388(5) . ?
C00J C00V 1.392(5) . ?
C00K H00K 0.9300 . ?
C00K C00S 1.398(5) . ?
C00L C00R 1.382(5) . ?
C00L C00Z 1.381(5) . ?
C00M C00T 1.390(5) . ?
C00M C00U 1.398(5) . ?
C00N H00N 0.9300 . ?
C00O H00O 0.9300 . ?
C00O C00S 1.366(5) . ?
C00P C00W 1.387(5) . ?
C00Q C010 1.358(5) . ?
C00Q C015 1.389(5) . ?
C00R H00R 0.9300 . ?
C00R C00X 1.388(5) . ?
C00S H00S 0.9300 . ?
C00T H00T 0.9300 . ?
C00T C014 1.394(5) . ?
C00U H00U 0.9300 . ?
C00U C016 1.380(5) . ?
C00V C011 1.391(5) . ?
C00W H00W 0.9300 . ?
C00W C012 1.387(7) . ?
C00X H00X 0.9300 . ?
C00X C013 1.365(6) . ?
C00Y H00Y 0.9300 . ?
C00Y C010 1.396(6) . ?
C00Y C019 1.304(7) . ?
C00Z H00Z 0.9300 . ?
C00Z C017 1.394(6) . ?
C010 H010 0.9300 . ?
C011 H011 0.9300 . ?
C011 C012 1.363(8) . ?
C012 Cl2A 1.867(7) . ?
C013 H013 0.9300 . ?
C013 C017 1.366(6) . ?
C014 H014 0.9300 . ?
C014 C018 1.397(7) . ?
C015 H015 0.9300 . ?
C015 C01A 1.397(6) . ?
C016 H016 0.9300 . ?
C016 C018 1.367(6) . ?
C017 H017 0.9300 . ?
C018 H018 0.9300 . ?
C019 H019 0.9300 . ?
C019 C01A 1.396(7) . ?
C01A H01A 0.9300 . ?

loop_
_geom_torsion_atom_site_label_1
_geom_torsion_atom_site_label_2
_geom_torsion_atom_site_label_3
_geom_torsion_atom_site_label_4
_geom_torsion
_geom_torsion_site_symmetry_1
_geom_torsion_site_symmetry_2
_geom_torsion_site_symmetry_3
_geom_torsion_site_symmetry_4
_geom_torsion_publ_flag
Cl00 C00P C00W C012 -179.7(3) . . . . ?
Cl1 C00V C011 C012 -179.3(3) . . . . ?
O005 C009 C00A C00C 177.7(3) . . . . ?
O005 C009 C00A C00F -4.7(5) . . . . ?
O005 C009 C00B N007 -175.2(2) . . . . ?
O005 C009 C00B C00M 2.5(5) . . . . ?
O005 C00I C00L C00R -70.4(4) . . . . ?
O005 C00I C00L C00Z 104.5(4) . . . . ?
O005 C00I C00Q C010 169.9(3) . . . . ?
O005 C00I C00Q C015 -25.1(4) . . . . ?
O006 C00E C00J C00P 87.6(4) . . . . ?
O006 C00E C00J C00V -89.7(4) . . . . ?
N007 N008 C00E O006 -1.0(4) . . . . ?
N007 N008 C00E C00J 175.9(2) . . . . ?
N007 C00B C00M C00T -138.4(3) . . . . ?
N007 C00B C00M C00U 42.8(4) . . . . ?
N007 C00C C00H C00N -177.7(3) . . . . ?
N008 N007 C00B C009 -151.5(3) . . . . ?
N008 N007 C00B C00M 30.5(4) . . . . ?
N008 N007 C00C C00A 152.8(2) . . . . ?
N008 N007 C00C C00H -28.8(4) . . . . ?
N008 C00E C00J C00P -89.3(3) . . . . ?
N008 C00E C00J C00V 93.4(3) . . . . ?
C009 O005 C00I C00L -65.1(3) . . . . ?
C009 O005 C00I C00Q 168.9(2) . . . . ?
C009 C00A C00C N007 -2.9(3) . . . . ?
C009 C00A C00C C00H 178.6(3) . . . . ?
C009 C00A C00F C00D -0.9(5) . . . . ?
C009 C00A C00F C00G -177.9(3) . . . . ?
C009 C00B C00M C00T 44.2(5) . . . . ?
C009 C00B C00M C00U -134.6(4) . . . . ?
C00A C009 C00B N007 2.3(3) . . . . ?
C00A C009 C00B C00M 179.9(3) . . . . ?
C00A C00C C00H C00N 0.5(5) . . . . ?
C00A C00F C00G C00N -0.4(4) . . . . ?
C00A C00F C00G C00O 178.5(3) . . . . ?
C00B N007 N008 C00E 63.8(4) . . . . ?
C00B N007 C00C C00A 4.4(3) . . . . ?
C00B N007 C00C C00H -177.2(3) . . . . ?
C00B C009 C00A C00C 0.4(3) . . . . ?
C00B C009 C00A C00F 178.0(3) . . . . ?
C00B C00M C00T C014 -178.3(3) . . . . ?
C00B C00M C00U C016 177.7(4) . . . . ?
C00C N007 N008 C00E -80.2(3) . . . . ?
C00C N007 C00B C009 -4.1(3) . . . . ?
C00C N007 C00B C00M 178.0(3) . . . . ?
C00C C00A C00F C00D 176.4(3) . . . . ?
C00C C00A C00F C00G -0.6(4) . . . . ?
C00C C00H C00N C00G -1.5(5) . . . . ?
C00D C00F C00G C00N -177.6(3) . . . . ?
C00D C00F C00G C00O 1.3(4) . . . . ?
C00D C00K C00S C00O 0.6(5) . . . . ?
C00E C00J C00P Cl00 2.4(4) . . . . ?
C00E C00J C00P C00W -177.1(3) . . . . ?
C00E C00J C00V Cl1 -3.4(4) . . . . ?
C00E C00J C00V C011 177.0(3) . . . . ?
C00F C00A C00C N007 179.1(2) . . . . ?
C00F C00A C00C C00H 0.6(4) . . . . ?
C00F C00D C00K C00S -0.3(4) . . . . ?
C00F C00G C00N C00H 1.5(5) . . . . ?
C00F C00G C00O C00S -1.0(5) . . . . ?
C00G C00O C00S C00K 0.1(5) . . . . ?
C00I O005 C009 C00A -76.2(3) . . . . ?
C00I O005 C009 C00B 100.7(3) . . . . ?
C00I C00L C00R C00X 176.4(3) . . . . ?
C00I C00L C00Z C017 -174.6(4) . . . . ?
C00I C00Q C010 C00Y 174.5(4) . . . . ?
C00I C00Q C015 C01A -173.7(4) . . . . ?
C00J C00P C00W C012 -0.3(5) . . . . ?
C00J C00V C011 C012 0.3(6) . . . . ?
C00K C00D C00F C00A -177.7(3) . . . . ?
C00K C00D C00F C00G -0.7(4) . . . . ?
C00L C00I C00Q C010 46.6(5) . . . . ?
C00L C00I C00Q C015 -148.4(3) . . . . ?
C00L C00R C00X C013 -1.6(6) . . . . ?
C00L C00Z C017 C013 -2.2(8) . . . . ?
C00M C00T C014 C018 1.0(7) . . . . ?
C00M C00U C016 C018 0.2(7) . . . . ?
C00N C00G C00O C00S 177.9(3) . . . . ?
C00O C00G C00N C00H -177.4(3) . . . . ?
C00P C00J C00V Cl1 179.2(2) . . . . ?
C00P C00J C00V C011 -0.3(5) . . . . ?
C00P C00W C012 Cl2 -176.6(3) . . . . ?
C00P C00W C012 C011 0.2(6) . . . . ?
C00P C00W C012 Cl2A 168.6(4) . . . . ?
C00Q C00I C00L C00R 50.9(4) . . . . ?
C00Q C00I C00L C00Z -134.2(4) . . . . ?
C00Q C015 C01A C019 0.6(7) . . . . ?
C00R C00L C00Z C017 0.5(6) . . . . ?
C00R C00X C013 C017 -0.2(7) . . . . ?
C00T C00M C00U C016 -1.1(6) . . . . ?
C00T C014 C018 C016 -1.9(8) . . . . ?
C00U C00M C00T C014 0.5(6) . . . . ?
C00U C016 C018 C014 1.3(8) . . . . ?
C00V C00J C00P Cl00 179.8(2) . . . . ?
C00V C00J C00P C00W 0.3(5) . . . . ?
C00V C011 C012 Cl2 176.9(3) . . . . ?
C00V C011 C012 C00W -0.2(6) . . . . ?
C00V C011 C012 Cl2A -163.9(6) . . . . ?
C00X C013 C017 C00Z 2.0(8) . . . . ?
C00Y C019 C01A C015 6.6(8) . . . . ?
C00Z C00L C00R C00X 1.4(5) . . . . ?
C010 C00Q C015 C01A -8.2(6) . . . . ?
C010 C00Y C019 C01A -5.8(8) . . . . ?
C015 C00Q C010 C00Y 9.1(6) . . . . ?
C019 C00Y C010 C00Q -2.2(7) . . . . ?

loop_
_smtbx_masks_void_nr
_smtbx_masks_void_average_x
_smtbx_masks_void_average_y
_smtbx_masks_void_average_z
_smtbx_masks_void_volume
_smtbx_masks_void_count_electrons
_smtbx_masks_void_content
1 -0.046 0.139 0.510 9.3 3.4 ?
2 0.000 0.250 0.125 38.4 1.1 ?
3 0.046 0.361 0.510 9.3 3.4 ?
4 -0.046 0.639 0.490 9.3 3.4 ?
5 0.000 0.750 0.875 38.4 1.1 ?
6 0.046 0.861 0.490 9.3 3.4 ?
7 0.111 0.204 0.740 9.3 3.4 ?
8 0.111 0.704 0.260 9.3 3.4 ?
9 0.389 0.296 0.760 9.3 3.4 ?
10 0.389 0.796 0.240 9.3 3.4 ?
11 0.454 0.139 -0.010 9.3 3.4 ?
12 0.454 0.639 0.010 9.3 3.4 ?
13 0.500 0.250 0.375 38.4 1.1 ?
14 0.500 0.750 0.625 38.4 1.1 ?
15 0.546 0.361 -0.010 9.3 3.4 ?
16 0.546 0.861 0.010 9.3 3.4 ?
17 0.611 0.204 0.760 9.3 3.4 ?
18 0.611 0.704 0.240 9.3 3.4 ?
19 0.889 0.296 0.740 9.3 3.4 ?
20 0.889 0.796 0.260 9.3 3.4 ?
